data_7052965
loop_
_publ_author_name
'Li, Xin'
'Li, Xue-Jie'
'Li, Yan-Tuan'
'Wu, Zhi-Yong'
'Yan, Cui-Wei'

_publ_section_title
;
 Syntheses and structures of tetracopper(ii) complexes with an
 N-benzoate-N&#x2032;-[3-(2-hydroxylethylammino)propyl]oxamide ligand:
 reactivity towards DNA, cytotoxic and antimicrobial activities
;
_journal_issue 12
_journal_name_full 'New Journal of Chemistry'
_journal_page_first 2472
_journal_paper_doi 10.1039/c2nj40682a
_journal_volume 36
_journal_year 2012
_chemical_formula_sum 'C40 H44 Cl2 Cu4 N14 O18 S4'
_chemical_formula_weight 1462.19
_chemical_name_systematic
;
?
;
_space_group_IT_number 15
_symmetry_cell_setting monoclinic
_symmetry_space_group_name_Hall '-C 2yc'
_symmetry_space_group_name_H-M 'C 1 2/c 1'
_atom_sites_solution_hydrogens geom
_atom_sites_solution_primary direct
_atom_sites_solution_secondary difmap
_audit_creation_method SHELXL-97
_cell_angle_alpha 90.00
_cell_angle_beta 103.572(6)
_cell_angle_gamma 90.00
_cell_formula_units_Z 4
_cell_length_a 13.9583(13)
_cell_length_b 25.467(2)
_cell_length_c 15.4276(15)
_cell_measurement_temperature 293(2)
_cell_volume 5331.0(8)
_computing_structure_refinement 'SHELXL-97 (Sheldrick, 1997)'
_diffrn_ambient_temperature 293(2)
_diffrn_measured_fraction_theta_full 0.990
_diffrn_measured_fraction_theta_max 0.990
_diffrn_radiation_monochromator graphite
_diffrn_radiation_source 'fine-focus sealed tube'
_diffrn_radiation_type MoK\a
_diffrn_radiation_wavelength 0.71073
_diffrn_reflns_av_R_equivalents 0.0228
_diffrn_reflns_av_sigmaI/netI 0.0342
_diffrn_reflns_limit_h_max 18
_diffrn_reflns_limit_h_min -13
_diffrn_reflns_limit_k_max 32
_diffrn_reflns_limit_k_min -23
_diffrn_reflns_limit_l_max 20
_diffrn_reflns_limit_l_min -20
_diffrn_reflns_number 13995
_diffrn_reflns_theta_full 27.63
_diffrn_reflns_theta_max 27.63
_diffrn_reflns_theta_min 1.70
_exptl_absorpt_coefficient_mu 1.917
_exptl_absorpt_correction_T_max 0.8936
_exptl_absorpt_correction_T_min 0.7751
_exptl_absorpt_correction_type multi-scan
_exptl_crystal_density_diffrn 1.822
_exptl_crystal_density_method 'not measured'
_exptl_crystal_F_000 2960
_exptl_crystal_size_max 0.14
_exptl_crystal_size_mid 0.08
_exptl_crystal_size_min 0.06
_refine_diff_density_max 0.773
_refine_diff_density_min -0.302
_refine_diff_density_rms 0.079
_refine_ls_extinction_method none
_refine_ls_goodness_of_fit_ref 1.022
_refine_ls_hydrogen_treatment constr
_refine_ls_matrix_type full
_refine_ls_number_parameters 370
_refine_ls_number_reflns 6138
_refine_ls_number_restraints 0
_refine_ls_restrained_S_all 1.022
_refine_ls_R_factor_all 0.0605
_refine_ls_R_factor_gt 0.0398
_refine_ls_shift/su_max 0.000
_refine_ls_shift/su_mean 0.000
_refine_ls_structure_factor_coef Fsqd
_refine_ls_weighting_details 'calc w=1/[\s^2^(Fo^2^)+(0.0619P)^2^+4.3082P] where P=(Fo^2^+2Fc^2^)/3'
_refine_ls_weighting_scheme calc
_refine_ls_wR_factor_gt 0.1056
_refine_ls_wR_factor_ref 0.1163
_reflns_number_gt 4536
_reflns_number_total 6138
_reflns_threshold_expression >2sigma(I)
_cod_data_source_file c2nj40682a.txt
_cod_data_source_block 081110c_0m
_cod_depositor_comments
;
The following automatic conversions were performed:

'_symmetry_cell_setting' value 'Monoclinic' changed to 'monoclinic'
according to /home/saulius/struct/CIF-dictionaries/cif_core.dic
dictionary named 'cif_core.dic' version 2.4.2 from 2011-04-26.

Automatic conversion script
Id: cif_fix_values 1891 2012-01-12 08:04:46Z andrius 
;
_cod_original_cell_volume 5330.9(9)
_cod_original_sg_symbol_H-M C2/c
_cod_database_code 7052965

loop_
_symmetry_equiv_pos_as_xyz
'x, y, z'
'-x, y, -z+1/2'
'x+1/2, y+1/2, z'
'-x+1/2, y+1/2, -z+1/2'
'-x, -y, -z'
'x, -y, z-1/2'
'-x+1/2, -y+1/2, -z'
'x+1/2, -y+1/2, z-1/2'

loop_
_atom_site_label
_atom_site_type_symbol
_atom_site_fract_x
_atom_site_fract_y
_atom_site_fract_z
_atom_site_U_iso_or_equiv
_atom_site_adp_type
_atom_site_occupancy
_atom_site_symmetry_multiplicity
_atom_site_calc_flag
_atom_site_refinement_flags
C1 C 0.1522(2) 0.28854(13) -0.1905(2) 0.0427(7) Uani 1 1 d .
C2 C 0.1348(2) 0.23396(12) -0.16264(19) 0.0362(6) Uani 1 1 d .
C3 C 0.1141(2) 0.21904(12) -0.0811(2) 0.0363(7) Uani 1 1 d .
C4 C 0.0921(2) 0.16640(13) -0.0681(2) 0.0449(7) Uani 1 1 d .
H4 H 0.0747 0.1566 -0.0158 0.054 Uiso 1 1 calc R
C5 C 0.0960(3) 0.12895(14) -0.1317(2) 0.0531(9) Uani 1 1 d .
H5 H 0.0813 0.0941 -0.1220 0.064 Uiso 1 1 calc R
C6 C 0.1216(3) 0.14297(15) -0.2100(2) 0.0527(9) Uani 1 1 d .
H6 H 0.1270 0.1176 -0.2519 0.063 Uiso 1 1 calc R
C7 C 0.1389(2) 0.19428(14) -0.2249(2) 0.0458(8) Uani 1 1 d .
H7 H 0.1539 0.2035 -0.2785 0.055 Uiso 1 1 calc R
C8 C 0.1207(2) 0.24555(12) 0.06983(19) 0.0337(6) Uani 1 1 d .
C9 C 0.1198(2) 0.29231(12) 0.1306(2) 0.0357(6) Uani 1 1 d .
C10 C 0.1182(3) 0.38390(13) 0.1511(2) 0.0514(8) Uani 1 1 d .
H10A H 0.1649 0.3777 0.2075 0.062 Uiso 1 1 calc R
H10B H 0.0540 0.3900 0.1633 0.062 Uiso 1 1 calc R
C11 C 0.1492(3) 0.43197(14) 0.1067(3) 0.0587(10) Uani 1 1 d .
H11A H 0.1559 0.4615 0.1473 0.070 Uiso 1 1 calc R
H11B H 0.2130 0.4256 0.0940 0.070 Uiso 1 1 calc R
C12 C 0.0764(3) 0.44547(13) 0.0219(2) 0.0534(9) Uani 1 1 d .
H12A H 0.0104 0.4427 0.0316 0.064 Uiso 1 1 calc R
H12B H 0.0865 0.4817 0.0067 0.064 Uiso 1 1 calc R
C13 C 0.0001(3) 0.42029(15) -0.1310(2) 0.0612(10) Uani 1 1 d .
H13A H 0.0150 0.4048 -0.1837 0.073 Uiso 1 1 calc R
H13B H -0.0086 0.4577 -0.1414 0.073 Uiso 1 1 calc R
C14 C -0.0935(3) 0.39756(15) -0.1177(3) 0.0661(11) Uani 1 1 d .
H14A H -0.1156 0.4174 -0.0724 0.079 Uiso 1 1 calc R
H14B H -0.1440 0.4001 -0.1728 0.079 Uiso 1 1 calc R
C15 C 0.1239(2) 0.25270(15) 0.4161(2) 0.0465(8) Uani 1 1 d .
C16 C 0.1305(3) 0.16804(16) 0.4918(3) 0.0596(10) Uani 1 1 d .
H16 H 0.1337 0.1393 0.5296 0.072 Uiso 1 1 calc R
C17 C 0.1285(2) 0.16494(14) 0.4046(2) 0.0458(8) Uani 1 1 d .
C18 C 0.1320(3) 0.11971(14) 0.3487(2) 0.0480(8) Uani 1 1 d .
C19 C 0.1324(3) 0.06827(15) 0.3673(3) 0.0643(11) Uani 1 1 d .
H19 H 0.1265 0.0542 0.4214 0.077 Uiso 1 1 calc R
C20 C 0.1480(3) 0.08879(14) 0.2167(3) 0.0520(9) Uani 1 1 d .
Cu1 Cu 0.10012(3) 0.333633(14) -0.03416(2) 0.03751(12) Uani 1 1 d .
Cu2 Cu 0.14130(3) 0.207332(15) 0.23767(2) 0.03944(12) Uani 1 1 d .
N1 N 0.11449(17) 0.25741(10) -0.01387(16) 0.0344(5) Uani 1 1 d .
N2 N 0.11362(19) 0.33773(10) 0.09416(17) 0.0391(6) Uani 1 1 d .
N3 N 0.0835(2) 0.41157(10) -0.05460(19) 0.0450(6) Uani 1 1 d .
H3 H 0.1380 0.4225 -0.0722 0.054 Uiso 1 1 calc R
N4 N 0.12557(19) 0.21318(11) 0.36119(18) 0.0434(6) Uani 1 1 d .
N5 N 0.1386(2) 0.13174(11) 0.26235(18) 0.0451(6) Uani 1 1 d .
N6 N 0.1209(2) 0.30297(12) 0.3931(2) 0.0551(8) Uani 1 1 d .
H6A H 0.1199 0.3117 0.3391 0.066 Uiso 1 1 calc R
H6B H 0.1200 0.3269 0.4323 0.066 Uiso 1 1 calc R
N7 N 0.1575(3) 0.08933(12) 0.1334(2) 0.0718(10) Uani 1 1 d .
H7A H 0.1578 0.1187 0.1060 0.086 Uiso 1 1 calc R
H7B H 0.1633 0.0603 0.1067 0.086 Uiso 1 1 calc R
O1 O 0.1318(2) 0.32799(9) -0.14825(17) 0.0576(7) Uani 1 1 d .
O2 O 0.18515(17) 0.29404(9) -0.25869(15) 0.0476(6) Uani 1 1 d .
O3 O 0.12874(16) 0.20140(8) 0.10827(14) 0.0417(5) Uani 1 1 d .
O4 O 0.12485(16) 0.28131(8) 0.21252(14) 0.0414(5) Uani 1 1 d .
O5 O -0.08024(19) 0.34374(10) -0.09094(17) 0.0593(7) Uani 1 1 d .
H5A H -0.1096 0.3211 -0.1349 0.071 Uiso 1 1 d R
O11 O 0.3343(4) -0.07480(17) 0.0753(4) 0.1409(18) Uani 1 1 d .
O12 O 0.3427(4) -0.01107(18) 0.1841(3) 0.1335(16) Uani 1 1 d .
O13 O 0.2408(3) -0.00133(14) 0.0501(3) 0.1127(13) Uani 1 1 d .
O14 O 0.2114(4) -0.06591(19) 0.1447(3) 0.1372(17) Uani 1 1 d .
S1 S 0.12619(7) 0.23238(5) 0.52385(6) 0.0587(3) Uani 1 1 d .
S2 S 0.14544(9) 0.03196(4) 0.27673(8) 0.0674(3) Uani 1 1 d .
Cl1 Cl 0.28356(9) -0.03926(4) 0.11493(7) 0.0661(3) Uani 1 1 d .

loop_
_atom_site_aniso_label
_atom_site_aniso_U_11
_atom_site_aniso_U_22
_atom_site_aniso_U_33
_atom_site_aniso_U_23
_atom_site_aniso_U_13
_atom_site_aniso_U_12
C1 0.0404(16) 0.054(2) 0.0337(16) 0.0087(14) 0.0097(13) 0.0120(14)
C2 0.0332(15) 0.0448(17) 0.0295(15) -0.0011(13) 0.0051(12) 0.0062(13)
C3 0.0347(15) 0.0413(17) 0.0320(15) -0.0010(13) 0.0060(12) 0.0067(12)
C4 0.0509(19) 0.0443(18) 0.0397(18) -0.0036(14) 0.0113(15) -0.0004(15)
C5 0.063(2) 0.0430(19) 0.052(2) -0.0075(16) 0.0116(18) -0.0006(16)
C6 0.054(2) 0.057(2) 0.048(2) -0.0203(17) 0.0114(17) 0.0010(17)
C7 0.0439(18) 0.060(2) 0.0337(17) -0.0055(15) 0.0103(14) 0.0058(15)
C8 0.0307(14) 0.0369(16) 0.0329(15) 0.0015(13) 0.0060(12) 0.0062(12)
C9 0.0340(15) 0.0396(17) 0.0334(16) -0.0006(13) 0.0076(12) 0.0069(12)
C10 0.069(2) 0.0418(18) 0.0407(19) -0.0057(15) 0.0066(16) 0.0084(17)
C11 0.068(2) 0.041(2) 0.061(2) -0.0074(17) 0.0031(19) -0.0018(17)
C12 0.068(2) 0.0368(18) 0.053(2) -0.0048(16) 0.0094(18) 0.0046(16)
C13 0.091(3) 0.044(2) 0.044(2) 0.0056(16) 0.0070(19) 0.022(2)
C14 0.062(2) 0.054(2) 0.068(3) -0.015(2) -0.014(2) 0.0156(19)
C15 0.0354(16) 0.070(2) 0.0347(17) -0.0017(16) 0.0090(13) 0.0080(15)
C16 0.058(2) 0.078(3) 0.046(2) 0.0140(19) 0.0194(18) 0.0080(19)
C17 0.0420(17) 0.059(2) 0.0386(18) 0.0086(16) 0.0137(14) 0.0068(15)
C18 0.0464(18) 0.055(2) 0.0424(18) 0.0108(16) 0.0112(15) 0.0026(15)
C19 0.079(3) 0.055(2) 0.061(3) 0.015(2) 0.022(2) 0.001(2)
C20 0.059(2) 0.043(2) 0.053(2) 0.0077(16) 0.0114(17) 0.0070(16)
Cu1 0.0436(2) 0.0350(2) 0.0358(2) 0.00311(15) 0.01298(16) 0.00589(15)
Cu2 0.0483(2) 0.0403(2) 0.0315(2) 0.00344(16) 0.01281(16) 0.00841(16)
N1 0.0375(13) 0.0354(13) 0.0316(12) 0.0006(10) 0.0105(10) 0.0058(10)
N2 0.0461(15) 0.0358(14) 0.0340(14) -0.0021(11) 0.0064(11) 0.0056(11)
N3 0.0503(15) 0.0376(15) 0.0486(16) 0.0040(12) 0.0148(13) 0.0027(12)
N4 0.0442(15) 0.0531(17) 0.0348(14) 0.0006(12) 0.0129(12) 0.0064(12)
N5 0.0523(16) 0.0427(15) 0.0411(15) 0.0038(12) 0.0127(13) 0.0064(12)
N6 0.0627(19) 0.0546(19) 0.0481(18) -0.0109(15) 0.0133(15) 0.0090(15)
N7 0.123(3) 0.0411(18) 0.056(2) 0.0005(15) 0.031(2) 0.0160(18)
O1 0.0889(19) 0.0454(14) 0.0508(15) 0.0114(11) 0.0411(14) 0.0194(13)
O2 0.0496(13) 0.0630(15) 0.0345(12) 0.0098(10) 0.0181(10) 0.0148(11)
O3 0.0583(14) 0.0342(12) 0.0319(11) 0.0019(9) 0.0095(10) 0.0104(10)
O4 0.0547(13) 0.0400(12) 0.0301(11) -0.0002(9) 0.0112(10) 0.0099(10)
O5 0.0644(16) 0.0513(15) 0.0527(16) -0.0112(12) -0.0055(12) -0.0008(12)
O11 0.181(4) 0.092(3) 0.182(5) 0.000(3) 0.107(4) 0.043(3)
O12 0.164(4) 0.136(4) 0.087(3) -0.020(3) 0.003(3) -0.055(3)
O13 0.173(4) 0.077(2) 0.081(3) 0.008(2) 0.014(3) 0.019(2)
O14 0.154(4) 0.152(4) 0.132(4) -0.018(3) 0.087(3) -0.066(3)
S1 0.0536(5) 0.0895(7) 0.0354(4) -0.0017(5) 0.0155(4) 0.0119(5)
S2 0.0865(8) 0.0427(5) 0.0728(7) 0.0103(5) 0.0180(6) 0.0023(5)
Cl1 0.0939(7) 0.0544(6) 0.0575(6) 0.0012(5) 0.0330(5) -0.0055(5)

loop_
_atom_type_symbol
_atom_type_description
_atom_type_scat_dispersion_real
_atom_type_scat_dispersion_imag
_atom_type_scat_source
C C 0.0033 0.0016 'International Tables Vol C Tables 4.2.6.8 and 6.1.1.4'
H H 0.0000 0.0000 'International Tables Vol C Tables 4.2.6.8 and 6.1.1.4'
Cu Cu 0.3201 1.2651 'International Tables Vol C Tables 4.2.6.8 and 6.1.1.4'
N N 0.0061 0.0033 'International Tables Vol C Tables 4.2.6.8 and 6.1.1.4'
O O 0.0106 0.0060 'International Tables Vol C Tables 4.2.6.8 and 6.1.1.4'
S S 0.1246 0.1234 'International Tables Vol C Tables 4.2.6.8 and 6.1.1.4'
Cl Cl 0.1484 0.1585 'International Tables Vol C Tables 4.2.6.8 and 6.1.1.4'

loop_
_geom_angle_atom_site_label_1
_geom_angle_atom_site_label_2
_geom_angle_atom_site_label_3
_geom_angle
_geom_angle_site_symmetry_3
O2 C1 O1 121.1(3) .
O2 C1 C2 117.6(3) .
O1 C1 C2 121.3(3) .
C7 C2 C3 117.8(3) .
C7 C2 C1 116.0(3) .
C3 C2 C1 126.2(3) .
C4 C3 C2 119.0(3) .
C4 C3 N1 121.1(3) .
C2 C3 N1 119.9(3) .
C5 C4 C3 121.0(3) .
C5 C4 H4 119.5 .
C3 C4 H4 119.5 .
C4 C5 C6 120.2(3) .
C4 C5 H5 119.9 .
C6 C5 H5 119.9 .
C7 C6 C5 119.2(3) .
C7 C6 H6 120.4 .
C5 C6 H6 120.4 .
C6 C7 C2 122.7(3) .
C6 C7 H7 118.7 .
C2 C7 H7 118.7 .
O3 C8 N1 130.2(3) .
O3 C8 C9 114.9(3) .
N1 C8 C9 114.9(3) .
O4 C9 N2 127.9(3) .
O4 C9 C8 115.6(3) .
N2 C9 C8 116.5(3) .
N2 C10 C11 110.8(3) .
N2 C10 H10A 109.5 .
C11 C10 H10A 109.5 .
N2 C10 H10B 109.5 .
C11 C10 H10B 109.5 .
H10A C10 H10B 108.1 .
C12 C11 C10 112.0(3) .
C12 C11 H11A 109.2 .
C10 C11 H11A 109.2 .
C12 C11 H11B 109.2 .
C10 C11 H11B 109.2 .
H11A C11 H11B 107.9 .
N3 C12 C11 113.8(3) .
N3 C12 H12A 108.8 .
C11 C12 H12A 108.8 .
N3 C12 H12B 108.8 .
C11 C12 H12B 108.8 .
H12A C12 H12B 107.7 .
N3 C13 C14 112.8(3) .
N3 C13 H13A 109.0 .
C14 C13 H13A 109.0 .
N3 C13 H13B 109.0 .
C14 C13 H13B 109.0 .
H13A C13 H13B 107.8 .
O5 C14 C13 110.7(3) .
O5 C14 H14A 109.5 .
C13 C14 H14A 109.5 .
O5 C14 H14B 109.5 .
C13 C14 H14B 109.5 .
H14A C14 H14B 108.1 .
N4 C15 N6 124.7(3) .
N4 C15 S1 112.9(3) .
N6 C15 S1 122.4(3) .
C17 C16 S1 110.6(3) .
C17 C16 H16 124.7 .
S1 C16 H16 124.7 .
C16 C17 N4 114.9(3) .
C16 C17 C18 130.4(3) .
N4 C17 C18 114.7(3) .
C19 C18 N5 114.9(3) .
C19 C18 C17 130.6(3) .
N5 C18 C17 114.5(3) .
C18 C19 S2 110.4(3) .
C18 C19 H19 124.8 .
S2 C19 H19 124.8 .
N7 C20 N5 123.6(3) .
N7 C20 S2 123.4(3) .
N5 C20 S2 113.0(3) .
O1 Cu1 N2 161.59(12) .
O1 Cu1 N1 92.02(10) .
N2 Cu1 N1 84.79(10) .
O1 Cu1 N3 88.46(11) .
N2 Cu1 N3 94.95(11) .
N1 Cu1 N3 179.19(10) .
O1 Cu1 O5 96.75(11) .
N2 Cu1 O5 101.64(10) .
N1 Cu1 O5 102.47(9) .
N3 Cu1 O5 76.82(10) .
O4 Cu2 N5 172.17(10) .
O4 Cu2 O3 83.84(9) .
N5 Cu2 O3 96.90(10) .
O4 Cu2 N4 94.91(10) .
N5 Cu2 N4 82.85(11) .
O3 Cu2 N4 168.82(10) .
O4 Cu2 O2 96.42(9) 7
N5 Cu2 O2 91.39(10) 7
O3 Cu2 O2 89.00(8) 7
N4 Cu2 O2 102.17(9) 7
C8 N1 C3 123.2(3) .
C8 N1 Cu1 111.4(2) .
C3 N1 Cu1 125.3(2) .
C9 N2 C10 118.3(3) .
C9 N2 Cu1 112.3(2) .
C10 N2 Cu1 129.4(2) .
C13 N3 C12 111.3(3) .
C13 N3 Cu1 108.4(2) .
C12 N3 Cu1 118.4(2) .
C13 N3 H3 106.0 .
C12 N3 H3 106.0 .
Cu1 N3 H3 106.0 .
C15 N4 C17 111.5(3) .
C15 N4 Cu2 134.4(2) .
C17 N4 Cu2 113.5(2) .
C20 N5 C18 111.4(3) .
C20 N5 Cu2 134.2(2) .
C18 N5 Cu2 114.2(2) .
C15 N6 H6A 120.0 .
C15 N6 H6B 120.0 .
H6A N6 H6B 120.0 .
C20 N7 H7A 120.0 .
C20 N7 H7B 120.0 .
H7A N7 H7B 120.0 .
C1 O1 Cu1 131.3(2) .
C1 O2 Cu2 116.7(2) 7
C8 O3 Cu2 112.62(18) .
C9 O4 Cu2 112.91(19) .
C14 O5 Cu1 104.7(2) .
C14 O5 H5A 112.8 .
Cu1 O5 H5A 116.1 .
C16 S1 C15 90.15(18) .
C19 S2 C20 90.28(19) .
O11 Cl1 O14 108.4(3) .
O11 Cl1 O12 114.0(4) .
O14 Cl1 O12 110.4(3) .
O11 Cl1 O13 108.1(3) .
O14 Cl1 O13 110.5(3) .
O12 Cl1 O13 105.4(3) .

loop_
_geom_bond_atom_site_label_1
_geom_bond_atom_site_label_2
_geom_bond_distance
_geom_bond_site_symmetry_2
C1 O2 1.250(4) .
C1 O1 1.266(4) .
C1 C2 1.492(4) .
C2 C7 1.404(4) .
C2 C3 1.408(4) .
C3 C4 1.400(4) .
C3 N1 1.424(4) .
C4 C5 1.378(5) .
C4 H4 0.9300 .
C5 C6 1.385(5) .
C5 H5 0.9300 .
C6 C7 1.358(5) .
C6 H6 0.9300 .
C7 H7 0.9300 .
C8 O3 1.264(3) .
C8 N1 1.309(4) .
C8 C9 1.518(4) .
C9 O4 1.280(4) .
C9 N2 1.281(4) .
C10 N2 1.460(4) .
C10 C11 1.515(5) .
C10 H10A 0.9700 .
C10 H10B 0.9700 .
C11 C12 1.496(5) .
C11 H11A 0.9700 .
C11 H11B 0.9700 .
C12 N3 1.484(4) .
C12 H12A 0.9700 .
C12 H12B 0.9700 .
C13 N3 1.467(4) .
C13 C14 1.487(6) .
C13 H13A 0.9700 .
C13 H13B 0.9700 .
C14 O5 1.431(4) .
C14 H14A 0.9700 .
C14 H14B 0.9700 .
C15 N4 1.319(4) .
C15 N6 1.326(5) .
C15 S1 1.734(3) .
C16 C17 1.342(5) .
C16 S1 1.717(4) .
C16 H16 0.9300 .
C17 N4 1.395(4) .
C17 C18 1.446(5) .
C18 C19 1.341(5) .
C18 N5 1.392(4) .
C19 S2 1.720(4) .
C19 H19 0.9300 .
C20 N7 1.322(5) .
C20 N5 1.324(4) .
C20 S2 1.724(4) .
Cu1 O1 1.918(2) .
Cu1 N2 1.947(3) .
Cu1 N1 1.969(2) .
Cu1 N3 2.015(3) .
Cu1 O5 2.477(3) .
Cu2 O4 1.926(2) .
Cu2 N5 1.964(3) .
Cu2 O3 1.968(2) .
Cu2 N4 1.974(3) .
Cu2 O2 2.368(2) 7
N3 H3 0.9100 .
N6 H6A 0.8600 .
N6 H6B 0.8600 .
N7 H7A 0.8600 .
N7 H7B 0.8600 .
O2 Cu2 2.368(2) 7
O5 H5A 0.9120 .
O11 Cl1 1.378(4) .
O12 Cl1 1.386(4) .
O13 Cl1 1.417(4) .
O14 Cl1 1.379(4) .

loop_
_geom_torsion_atom_site_label_1
_geom_torsion_atom_site_label_2
_geom_torsion_atom_site_label_3
_geom_torsion_atom_site_label_4
_geom_torsion
_geom_torsion_site_symmetry_1
_geom_torsion_site_symmetry_4
O2 C1 C2 C7 -11.9(4) . .
O1 C1 C2 C7 166.1(3) . .
O2 C1 C2 C3 168.7(3) . .
O1 C1 C2 C3 -13.2(5) . .
C7 C2 C3 C4 -4.2(4) . .
C1 C2 C3 C4 175.2(3) . .
C7 C2 C3 N1 176.6(3) . .
C1 C2 C3 N1 -4.1(5) . .
C2 C3 C4 C5 3.6(5) . .
N1 C3 C4 C5 -177.1(3) . .
C3 C4 C5 C6 -0.1(5) . .
C4 C5 C6 C7 -2.7(6) . .
C5 C6 C7 C2 2.1(5) . .
C3 C2 C7 C6 1.4(5) . .
C1 C2 C7 C6 -178.0(3) . .
O3 C8 C9 O4 -1.6(4) . .
N1 C8 C9 O4 179.4(2) . .
O3 C8 C9 N2 178.7(3) . .
N1 C8 C9 N2 -0.3(4) . .
N2 C10 C11 C12 62.6(4) . .
C10 C11 C12 N3 -77.6(4) . .
N3 C13 C14 O5 -51.3(4) . .
S1 C16 C17 N4 1.3(4) . .
S1 C16 C17 C18 179.0(3) . .
C16 C17 C18 C19 4.4(7) . .
N4 C17 C18 C19 -177.8(4) . .
C16 C17 C18 N5 -173.6(4) . .
N4 C17 C18 N5 4.2(4) . .
N5 C18 C19 S2 2.0(4) . .
C17 C18 C19 S2 -176.1(3) . .
O3 C8 N1 C3 1.3(5) . .
C9 C8 N1 C3 -179.9(2) . .
O3 C8 N1 Cu1 178.8(3) . .
C9 C8 N1 Cu1 -2.5(3) . .
C4 C3 N1 C8 18.5(4) . .
C2 C3 N1 C8 -162.3(3) . .
C4 C3 N1 Cu1 -158.6(2) . .
C2 C3 N1 Cu1 20.6(4) . .
O1 Cu1 N1 C8 165.0(2) . .
N2 Cu1 N1 C8 3.2(2) . .
N3 Cu1 N1 C8 -69(8) . .
O5 Cu1 N1 C8 -97.6(2) . .
O1 Cu1 N1 C3 -17.6(2) . .
N2 Cu1 N1 C3 -179.4(2) . .
N3 Cu1 N1 C3 109(8) . .
O5 Cu1 N1 C3 79.8(2) . .
O4 C9 N2 C10 3.8(5) . .
C8 C9 N2 C10 -176.6(3) . .
O4 C9 N2 Cu1 -176.7(2) . .
C8 C9 N2 Cu1 2.9(3) . .
C11 C10 N2 C9 158.1(3) . .
C11 C10 N2 Cu1 -21.3(4) . .
O1 Cu1 N2 C9 -84.1(4) . .
N1 Cu1 N2 C9 -3.4(2) . .
N3 Cu1 N2 C9 175.8(2) . .
O5 Cu1 N2 C9 98.3(2) . .
O1 Cu1 N2 C10 95.4(4) . .
N1 Cu1 N2 C10 176.1(3) . .
N3 Cu1 N2 C10 -4.7(3) . .
O5 Cu1 N2 C10 -82.2(3) . .
C14 C13 N3 C12 -73.2(4) . .
C14 C13 N3 Cu1 58.7(3) . .
C11 C12 N3 C13 169.9(3) . .
C11 C12 N3 Cu1 43.4(4) . .
O1 Cu1 N3 C13 64.6(2) . .
N2 Cu1 N3 C13 -133.5(2) . .
N1 Cu1 N3 C13 -62(8) . .
O5 Cu1 N3 C13 -32.7(2) . .
O1 Cu1 N3 C12 -167.5(3) . .
N2 Cu1 N3 C12 -5.6(3) . .
N1 Cu1 N3 C12 66(8) . .
O5 Cu1 N3 C12 95.2(2) . .
N6 C15 N4 C17 -179.9(3) . .
S1 C15 N4 C17 0.1(4) . .
N6 C15 N4 Cu2 9.2(5) . .
S1 C15 N4 Cu2 -170.74(18) . .
C16 C17 N4 C15 -0.9(4) . .
C18 C17 N4 C15 -179.1(3) . .
C16 C17 N4 Cu2 172.0(3) . .
C18 C17 N4 Cu2 -6.2(4) . .
O4 Cu2 N4 C15 -12.0(3) . .
N5 Cu2 N4 C15 175.5(3) . .
O3 Cu2 N4 C15 -95.1(6) . .
O2 Cu2 N4 C15 85.6(3) 7 .
O4 Cu2 N4 C17 177.2(2) . .
N5 Cu2 N4 C17 4.8(2) . .
O3 Cu2 N4 C17 94.2(5) . .
O2 Cu2 N4 C17 -85.1(2) 7 .
N7 C20 N5 C18 -178.8(4) . .
S2 C20 N5 C18 1.8(4) . .
N7 C20 N5 Cu2 -3.8(6) . .
S2 C20 N5 Cu2 176.74(19) . .
C19 C18 N5 C20 -2.4(4) . .
C17 C18 N5 C20 175.9(3) . .
C19 C18 N5 Cu2 -178.5(3) . .
C17 C18 N5 Cu2 -0.1(4) . .
O4 Cu2 N5 C20 108.8(8) . .
O3 Cu2 N5 C20 13.9(3) . .
N4 Cu2 N5 C20 -177.4(4) . .
O2 Cu2 N5 C20 -75.3(3) 7 .
O4 Cu2 N5 C18 -76.3(8) . .
O3 Cu2 N5 C18 -171.3(2) . .
N4 Cu2 N5 C18 -2.5(2) . .
O2 Cu2 N5 C18 99.6(2) 7 .
O2 C1 O1 Cu1 -169.3(2) . .
C2 C1 O1 Cu1 12.8(5) . .
N2 Cu1 O1 C1 80.3(5) . .
N1 Cu1 O1 C1 0.8(3) . .
N3 Cu1 O1 C1 -178.6(3) . .
O5 Cu1 O1 C1 -102.0(3) . .
O1 C1 O2 Cu2 94.2(3) . 7
C2 C1 O2 Cu2 -87.8(3) . 7
N1 C8 O3 Cu2 177.3(3) . .
C9 C8 O3 Cu2 -1.5(3) . .
O4 Cu2 O3 C8 2.8(2) . .
N5 Cu2 O3 C8 175.0(2) . .
N4 Cu2 O3 C8 87.0(6) . .
O2 Cu2 O3 C8 -93.7(2) 7 .
N2 C9 O4 Cu2 -176.4(3) . .
C8 C9 O4 Cu2 4.0(3) . .
N5 Cu2 O4 C9 -99.6(8) . .
O3 Cu2 O4 C9 -3.8(2) . .
N4 Cu2 O4 C9 -172.6(2) . .
O2 Cu2 O4 C9 84.5(2) 7 .
C13 C14 O5 Cu1 19.3(4) . .
O1 Cu1 O5 C14 -79.2(2) . .
N2 Cu1 O5 C14 100.1(2) . .
N1 Cu1 O5 C14 -172.8(2) . .
N3 Cu1 O5 C14 7.6(2) . .
C17 C16 S1 C15 -1.0(3) . .
N4 C15 S1 C16 0.5(3) . .
N6 C15 S1 C16 -179.5(3) . .
C18 C19 S2 C20 -0.8(3) . .
N7 C20 S2 C19 180.0(4) . .
N5 C20 S2 C19 -0.6(3) . .
